data_7037233
loop_
_publ_author_name
'Henckel, Danielle A.'
'Lin, Yuting F.'
'McCormick, Theresa M.'
'Kaminsky, Werner'
'Cossairt, Brandi M.'

_publ_section_title
;
 A doubly deprotonated diimine dioximate metalloligand as a synthon for
 multimetallic complex assembly.
;
_journal_issue 24
_journal_name_full 'Dalton transactions (Cambridge, England : 2003)'
_journal_page_first 10068
_journal_page_last 10075
_journal_paper_doi 10.1039/c5dt03650j
_journal_volume 45
_journal_year 2016
_chemical_formula_moiety 'C37 H60 Co2 N16 O5 Zn, 4(Cl O4), H2 O'
_chemical_formula_sum 'C37 H62 Cl4 Co2 N16 O22 Zn'
_chemical_formula_weight 1408.06
_chemical_name_common DH_197
_chemical_name_systematic
;
 [((DO)2en(ImMe)2Co)2Zn(HOMe)][ClO4]4

;
_space_group_IT_number 2
_symmetry_cell_setting triclinic
_symmetry_Int_Tables_number 2
_symmetry_space_group_name_Hall '-P 1'
_symmetry_space_group_name_H-M 'P -1'
_atom_sites_solution_hydrogens geom
_atom_sites_solution_primary direct
_atom_sites_solution_secondary difmap
_audit_conform_dict_location ftp://ftp.iucr.org/pub/cif_core.dic
_audit_conform_dict_name cif_core.dic
_audit_conform_dict_version 2.4
_audit_creation_date 2013-09-04T09:15:06-00:00
_audit_creation_method 'WinGX routine CIF_UPDATE'
_audit_update_record
;
2015-10-27 deposited with the CCDC.
2015-11-13 downloaded from the CCDC.
;
_cell_angle_alpha 70.715(6)
_cell_angle_beta 76.405(7)
_cell_angle_gamma 67.308(6)
_cell_formula_units_Z 2
_cell_length_a 13.3205(16)
_cell_length_b 15.0242(18)
_cell_length_c 17.218(2)
_cell_measurement_reflns_used 321
_cell_measurement_temperature 100(2)
_cell_measurement_theta_max 20
_cell_measurement_theta_min 3
_cell_volume 2977.7(6)
_computing_cell_refinement 'SAINT (Bruker, 2007)'
_computing_data_collection 'APEX2 (Bruker, 2007)'
_computing_data_reduction 'SAINT (Bruker, 2007)'
_computing_molecular_graphics 'ORTEP-3 for Windows (Farrugia, 1997)'
_computing_publication_material 'SHELXL-97 (Sheldrick, 1997)'
_computing_structure_refinement 'SHELXL-97 (Sheldrick, 2008)'
_computing_structure_solution 'SHELXS97 (Sheldrick, 1997)'
_diffrn_ambient_temperature 100(2)
_diffrn_measured_fraction_theta_full 0.999
_diffrn_measured_fraction_theta_max 0.977
_diffrn_measurement_device_type 'Bruker APEXII CCD area-detector'
_diffrn_measurement_method '\f and \w scans'
_diffrn_radiation_monochromator graphite
_diffrn_radiation_type MoK\a
_diffrn_radiation_wavelength 0.71073
_diffrn_reflns_av_R_equivalents 0.0424
_diffrn_reflns_av_unetI/netI 0.0334
_diffrn_reflns_limit_h_max 17
_diffrn_reflns_limit_h_min -17
_diffrn_reflns_limit_k_max 19
_diffrn_reflns_limit_k_min -20
_diffrn_reflns_limit_l_max 23
_diffrn_reflns_limit_l_min -23
_diffrn_reflns_number 125072
_diffrn_reflns_theta_full 25
_diffrn_reflns_theta_max 28.62
_diffrn_reflns_theta_min 1.84
_diffrn_source 'fine-focus sealed tube'
_exptl_absorpt_coefficient_mu 1.215
_exptl_absorpt_correction_T_max 0.9457
_exptl_absorpt_correction_T_min 0.8719
_exptl_absorpt_correction_type multi-scan
_exptl_absorpt_process_details '(SADABS; Bruker, 2007)'
_exptl_crystal_colour orange
_exptl_crystal_density_diffrn 1.57
_exptl_crystal_density_method 'not measured'
_exptl_crystal_description plate
_exptl_crystal_F_000 1448
_exptl_crystal_size_max 0.22
_exptl_crystal_size_mid 0.12
_exptl_crystal_size_min 0.05
_platon_squeeze_details
;
;
_refine_diff_density_max 2.104
_refine_diff_density_min -0.946
_refine_diff_density_rms 0.088
_refine_ls_extinction_method none
_refine_ls_goodness_of_fit_ref 1.041
_refine_ls_hydrogen_treatment mixed
_refine_ls_matrix_type full
_refine_ls_number_parameters 822
_refine_ls_number_reflns 14926
_refine_ls_number_restraints 87
_refine_ls_restrained_S_all 1.046
_refine_ls_R_factor_all 0.0649
_refine_ls_R_factor_gt 0.0473
_refine_ls_shift/su_max 0.001
_refine_ls_shift/su_mean 0
_refine_ls_structure_factor_coef Fsqd
_refine_ls_weighting_details 'calc w=1/[\s^2^(Fo^2^)+(0.0407P)^2^+6.3042P] where P=(Fo^2^+2Fc^2^)/3'
_refine_ls_weighting_scheme calc
_refine_ls_wR_factor_gt 0.1069
_refine_ls_wR_factor_ref 0.1138
_reflns_number_gt 11568
_reflns_number_total 14926
_reflns_threshold_expression >2\s(I)
_cod_data_source_file c5dt03650j2.cif
_cod_data_source_block dh_177b_0m
_cod_depositor_comments 'Adding full bibliography for 7037228--7037238.cif.'
_cod_database_code 7037233

loop_
_symmetry_equiv_pos_as_xyz
'x, y, z'
'-x, -y, -z'

loop_
_atom_site_label
_atom_site_type_symbol
_atom_site_fract_x
_atom_site_fract_y
_atom_site_fract_z
_atom_site_U_iso_or_equiv
_atom_site_adp_type
_atom_site_occupancy
_atom_site_symmetry_multiplicity
_atom_site_calc_flag
_atom_site_refinement_flags
_atom_site_disorder_assembly
_atom_site_disorder_group
C1 C 0.0782(2) 0.6202(2) 0.02650(18) 0.0247(6) Uani 1 1 d . . .
C2 C 0.0632(2) 0.7278(2) 0.00441(19) 0.0253(6) Uani 1 1 d . . .
C3 C 0.0062(3) 0.8682(2) 0.0687(2) 0.0315(7) Uani 1 1 d . . .
H3A H -0.023 0.9178 0.0178 0.038 Uiso 1 1 calc R . .
H3B H 0.0773 0.8727 0.0717 0.038 Uiso 1 1 calc R . .
C4 C -0.0741(3) 0.8904(2) 0.1448(2) 0.0295(7) Uani 1 1 d . . .
H4A H -0.0554 0.9345 0.1668 0.035 Uiso 1 1 calc R . .
H4B H -0.1497 0.9249 0.1299 0.035 Uiso 1 1 calc R . .
C5 C -0.1108(2) 0.7816(2) 0.2835(2) 0.0270(6) Uani 1 1 d . . .
C6 C -0.0921(3) 0.6764(2) 0.3282(2) 0.0293(7) Uani 1 1 d . . .
C7 C -0.1266(4) 0.6385(3) 0.4183(2) 0.0547(12) Uani 1 1 d . . .
H7A H -0.1714 0.5971 0.4254 0.082 Uiso 1 1 calc R . .
H7B H -0.1696 0.6953 0.4418 0.082 Uiso 1 1 calc R . .
H7C H -0.0615 0.5983 0.4469 0.082 Uiso 1 1 calc R . .
C8 C -0.1776(3) 0.8635(3) 0.3240(2) 0.0375(8) Uani 1 1 d . . .
H8A H -0.1779 0.9282 0.285 0.056 Uiso 1 1 calc R . .
H8B H -0.1459 0.8536 0.3734 0.056 Uiso 1 1 calc R . .
H8C H -0.253 0.8627 0.3401 0.056 Uiso 1 1 calc R . .
C9 C 0.0980(3) 0.7840(3) -0.0804(2) 0.0370(8) Uani 1 1 d . . .
H9A H 0.0452 0.8522 -0.0938 0.056 Uiso 1 1 calc R . .
H9B H 0.1009 0.7499 -0.1209 0.056 Uiso 1 1 calc R . .
H9C H 0.1708 0.7869 -0.0821 0.056 Uiso 1 1 calc R . .
C10 C 0.1156(3) 0.5604(3) -0.0351(2) 0.0329(7) Uani 1 1 d . . .
H10A H 0.125 0.49 -0.0062 0.049 Uiso 1 1 calc R . .
H10B H 0.1856 0.5659 -0.0663 0.049 Uiso 1 1 calc R . .
H10C H 0.0607 0.5858 -0.0734 0.049 Uiso 1 1 calc R . .
C11 C 0.1690(2) 0.7092(2) 0.2275(2) 0.0270(6) Uani 1 1 d . . .
H11 H 0.1201 0.7673 0.2438 0.032 Uiso 1 1 calc R . .
C12 C 0.2348(2) 0.5794(2) 0.1793(2) 0.0258(6) Uani 1 1 d . . .
H12 H 0.2404 0.529 0.155 0.031 Uiso 1 1 calc R . .
C13 C 0.3174(2) 0.5870(2) 0.2063(2) 0.0294(7) Uani 1 1 d . . .
H13 H 0.3914 0.5433 0.2048 0.035 Uiso 1 1 calc R . .
C14 C 0.3364(3) 0.7089(3) 0.2693(2) 0.0385(8) Uani 1 1 d . . .
H14A H 0.2849 0.762 0.2943 0.058 Uiso 1 1 calc R . .
H14B H 0.3857 0.7361 0.2241 0.058 Uiso 1 1 calc R . .
H14C H 0.3795 0.655 0.3114 0.058 Uiso 1 1 calc R . .
C15 C -0.2144(2) 0.7697(2) 0.10046(18) 0.0219(6) Uani 1 1 d . . .
H15 H -0.2052 0.8328 0.0736 0.026 Uiso 1 1 calc R . .
C16 C -0.1895(2) 0.6164(2) 0.1741(2) 0.0271(6) Uani 1 1 d . . .
H16 H -0.1578 0.5517 0.2091 0.033 Uiso 1 1 calc R . .
C17 C -0.2849(2) 0.6494(2) 0.1432(2) 0.0282(6) Uani 1 1 d . . .
H17 H -0.3326 0.6126 0.1519 0.034 Uiso 1 1 calc R . .
C18 C -0.3936(2) 0.8116(2) 0.0515(2) 0.0301(7) Uani 1 1 d . . .
H18A H -0.3998 0.8815 0.0418 0.045 Uiso 1 1 calc R . .
H18B H -0.461 0.8008 0.084 0.045 Uiso 1 1 calc R . .
H18C H -0.3825 0.7968 -0.0018 0.045 Uiso 1 1 calc R . .
C19 C 0.3554(2) 0.3106(2) 0.36203(19) 0.0258(6) Uani 1 1 d . . .
C20 C 0.4549(2) 0.2217(2) 0.36526(19) 0.0260(6) Uani 1 1 d . . .
C21 C 0.5374(2) 0.0666(2) 0.31879(19) 0.0249(6) Uani 1 1 d . . .
H21A H 0.525 0.0162 0.3707 0.03 Uiso 1 1 calc R . .
H21B H 0.6131 0.0668 0.313 0.03 Uiso 1 1 calc R . .
C22 C 0.5214(2) 0.0412(2) 0.24397(18) 0.0226(6) Uani 1 1 d . . .
H22A H 0.5688 0.065 0.1941 0.027 Uiso 1 1 calc R . .
H22B H 0.5416 -0.0321 0.2551 0.027 Uiso 1 1 calc R . .
C23 C 0.3510(2) 0.0706(2) 0.18920(17) 0.0195(5) Uani 1 1 d . . .
C24 C 0.2408(2) 0.1447(2) 0.17934(17) 0.0208(5) Uani 1 1 d . . .
C25 C 0.1615(3) 0.1448(2) 0.1318(2) 0.0282(6) Uani 1 1 d . . .
H25A H 0.0933 0.143 0.1683 0.042 Uiso 1 1 calc R . .
H25B H 0.1926 0.0859 0.11 0.042 Uiso 1 1 calc R . .
H25C H 0.1462 0.2056 0.0857 0.042 Uiso 1 1 calc R . .
C26 C 0.3926(2) -0.0166(2) 0.15374(19) 0.0238(6) Uani 1 1 d . . .
H26A H 0.4073 0.0063 0.0933 0.036 Uiso 1 1 calc R . .
H26B H 0.3374 -0.0496 0.1683 0.036 Uiso 1 1 calc R . .
H26C H 0.4604 -0.064 0.1763 0.036 Uiso 1 1 calc R . .
C27 C 0.5396(3) 0.1986(3) 0.4187(2) 0.0330(7) Uani 1 1 d . . .
H27A H 0.5141 0.1701 0.4764 0.049 Uiso 1 1 calc R . .
H27B H 0.5524 0.2602 0.4141 0.049 Uiso 1 1 calc R . .
H27C H 0.608 0.1503 0.4006 0.049 Uiso 1 1 calc R . .
C28 C 0.3342(3) 0.3883(3) 0.4053(2) 0.0309(7) Uani 1 1 d . . .
H28A H 0.2575 0.4322 0.4041 0.046 Uiso 1 1 calc R . .
H28B H 0.3824 0.428 0.3773 0.046 Uiso 1 1 calc R . .
H28C H 0.3489 0.3557 0.463 0.046 Uiso 1 1 calc R . .
C29 C 0.2849(2) 0.0295(2) 0.39216(18) 0.0237(6) Uani 1 1 d . . .
H29 H 0.3402 -0.017 0.3652 0.028 Uiso 1 1 calc R . .
C30 C 0.1793(2) 0.1668(3) 0.42411(19) 0.0278(6) Uani 1 1 d . . .
H30 H 0.1475 0.2356 0.4235 0.033 Uiso 1 1 calc R . .
C31 C 0.1467(2) 0.0913(3) 0.47846(19) 0.0292(7) Uani 1 1 d . . .
H31 H 0.088 0.0972 0.5223 0.035 Uiso 1 1 calc R . .
C32 C 0.2072(3) -0.0953(3) 0.4969(2) 0.0325(7) Uani 1 1 d . . .
H32A H 0.1383 -0.0966 0.4869 0.049 Uiso 1 1 calc R . .
H32B H 0.2091 -0.1125 0.5567 0.049 Uiso 1 1 calc R . .
H32C H 0.2692 -0.144 0.4729 0.049 Uiso 1 1 calc R . .
C33 C 0.4895(2) 0.2847(2) 0.14232(19) 0.0257(6) Uani 1 1 d . . .
H33 H 0.5493 0.2478 0.1739 0.031 Uiso 1 1 calc R . .
C34 C 0.3271(2) 0.3469(2) 0.10455(18) 0.0241(6) Uani 1 1 d . . .
H34 H 0.2509 0.362 0.1052 0.029 Uiso 1 1 calc R . .
C35 C 0.3943(3) 0.3841(2) 0.04042(19) 0.0274(6) Uani 1 1 d . . .
H35 H 0.3744 0.4288 -0.0117 0.033 Uiso 1 1 calc R . .
C36 C 0.5950(3) 0.3623(2) 0.0151(2) 0.0330(7) Uani 1 1 d . . .
H36A H 0.6432 0.361 0.0509 0.05 Uiso 1 1 calc R . .
H36B H 0.5744 0.4279 -0.0255 0.05 Uiso 1 1 calc R . .
H36C H 0.6336 0.31 -0.0141 0.05 Uiso 1 1 calc R . .
C37 C -0.0764(3) 0.2675(3) 0.3292(3) 0.0446(9) Uani 1 1 d . . .
H37A H -0.0815 0.263 0.2749 0.067 Uiso 1 1 calc R . .
H37B H -0.1448 0.2667 0.3657 0.067 Uiso 1 1 calc R . .
H37C H -0.0152 0.2104 0.3536 0.067 Uiso 1 1 calc R . .
N1 N 0.05501(18) 0.58291(17) 0.10654(14) 0.0197(5) Uani 1 1 d . . .
N2 N -0.0398(2) 0.61540(18) 0.28075(15) 0.0237(5) Uani 1 1 d . . .
N3 N 0.02194(19) 0.76671(18) 0.06573(16) 0.0231(5) Uani 1 1 d . . .
N4 N -0.06668(19) 0.79452(18) 0.20799(17) 0.0243(5) Uani 1 1 d . . .
N5 N 0.14061(18) 0.65688(17) 0.19282(15) 0.0205(5) Uani 1 1 d . . .
N6 N 0.2752(2) 0.66915(19) 0.23630(16) 0.0245(5) Uani 1 1 d . . .
N7 N -0.14503(19) 0.69285(18) 0.14644(15) 0.0225(5) Uani 1 1 d . . .
N8 N -0.30025(19) 0.74557(19) 0.09716(16) 0.0252(5) Uani 1 1 d . . .
N9 N 0.28549(19) 0.31250(18) 0.31906(15) 0.0221(5) Uani 1 1 d . . .
N10 N 0.21781(18) 0.21535(17) 0.21576(14) 0.0192(5) Uani 1 1 d . . .
N11 N 0.45781(19) 0.16644(19) 0.32127(15) 0.0221(5) Uani 1 1 d . . .
N12 N 0.40554(19) 0.09067(17) 0.23010(14) 0.0194(5) Uani 1 1 d . . .
N13 N 0.26699(19) 0.12666(19) 0.36966(14) 0.0213(5) Uani 1 1 d . . .
N14 N 0.2145(2) 0.0053(2) 0.45803(15) 0.0252(5) Uani 1 1 d . . .
N15 N 0.38743(19) 0.28398(17) 0.16830(15) 0.0208(5) Uani 1 1 d . . .
N16 N 0.4961(2) 0.34440(18) 0.06569(16) 0.0258(5) Uani 1 1 d . . .
O1 O 0.06625(17) 0.48696(15) 0.13561(13) 0.0245(4) Uani 1 1 d . . .
O2 O -0.01929(19) 0.51945(15) 0.31320(13) 0.0297(5) Uani 1 1 d . . .
O3 O 0.19085(16) 0.38690(16) 0.31322(14) 0.0273(5) Uani 1 1 d . . .
O4 O 0.12240(16) 0.28683(15) 0.20894(13) 0.0243(4) Uani 1 1 d . . .
O5 O -0.05824(19) 0.35818(17) 0.31969(17) 0.0407(6) Uani 1 1 d . . .
H5 H -0.1044 0.3892 0.3526 0.061 Uiso 1 1 calc R . .
O6 O 0.4450(3) -0.1853(3) 0.3475(3) 0.0652(12) Uani 0.845(6) 1 d PD A 1
O7 O 0.5838(6) -0.3409(3) 0.3789(4) 0.122(3) Uani 0.845(6) 1 d PD A 1
O8 O 0.6137(4) -0.2127(3) 0.2659(2) 0.0737(16) Uani 0.845(6) 1 d PD A 1
O9 O 0.5969(4) -0.1984(5) 0.3965(2) 0.0841(19) Uani 0.845(6) 1 d PD A 1
Cl1 Cl 0.55711(8) -0.23755(7) 0.34986(6) 0.0447(2) Uani 1 1 d D . .
O6B O 0.506(2) -0.1522(13) 0.3811(14) 0.086(8) Uani 0.155(6) 1 d PDU A 2
O7B O 0.5007(14) -0.3084(11) 0.4145(9) 0.039(5) Uani 0.155(6) 1 d PDU A 2
O8B O 0.5423(17) -0.2267(15) 0.2714(8) 0.050(5) Uani 0.155(6) 1 d PDU A 2
O9B O 0.6614(13) -0.2875(19) 0.3703(16) 0.089(9) Uani 0.155(6) 1 d PDU A 2
O10 O -0.4556(3) 0.3906(4) 0.2801(3) 0.0558(14) Uani 0.706(6) 1 d P B 1
O11 O -0.3029(4) 0.3185(3) 0.1941(3) 0.0448(10) Uani 0.706(6) 1 d P B 1
O12 O -0.2960(5) 0.4372(5) 0.2527(5) 0.0599(19) Uani 0.706(6) 1 d P B 1
O13 O -0.4089(8) 0.4903(5) 0.1489(5) 0.0293(13) Uani 0.706(6) 1 d P B 1
Cl2 Cl -0.36638(6) 0.40945(5) 0.22069(5) 0.02775(16) Uani 1 1 d D . .
O10B O -0.4438(9) 0.4357(10) 0.2898(7) 0.0558(14) Uani 0.294(6) 1 d PD B 2
O11B O -0.3505(10) 0.3086(7) 0.2237(7) 0.0448(10) Uani 0.294(6) 1 d PD B 2
O12B O -0.2696(12) 0.4197(15) 0.2240(13) 0.0599(19) Uani 0.294(6) 1 d PD B 2
O13B O -0.413(2) 0.4699(14) 0.1486(12) 0.0293(13) Uani 0.294(6) 1 d PD B 2
O14 O 0.3295(2) 0.83080(18) 0.06359(15) 0.0395(6) Uani 1 1 d . C 2
O15 O 0.28632(18) 0.88311(17) -0.07267(14) 0.0298(5) Uani 1 1 d . C 2
O16 O 0.4034(2) 0.9443(2) -0.03972(15) 0.0413(6) Uani 1 1 d . C 2
O17 O 0.2180(2) 0.99502(19) 0.01052(16) 0.0427(6) Uani 1 1 d . C 2
O18 O 0.0548(14) 0.8592(9) 0.3456(8) 0.044(2) Uani 0.577(4) 1 d P D 1
O19 O -0.0001(4) 1.0170(4) 0.2412(3) 0.0355(8) Uani 0.577(4) 1 d P D 1
O20 O 0.1817(11) 0.9497(19) 0.2878(14) 0.035(2) Uani 0.577(4) 1 d P D 1
O21 O 0.0162(5) 1.0143(5) 0.3744(4) 0.0309(11) Uani 0.577(4) 1 d P D 1
Cl4 Cl 0.06817(6) 0.95597(6) 0.31152(5) 0.02982(16) Uani 1 1 d D . .
O18B O 0.072(2) 0.8579(12) 0.3654(11) 0.044(2) Uani 0.423(4) 1 d PD D 2
O19B O 0.0524(5) 0.9541(5) 0.2325(3) 0.0355(8) Uani 0.423(4) 1 d PD D 2
O20B O 0.1742(15) 0.960(3) 0.301(2) 0.035(2) Uani 0.423(4) 1 d PD D 2
O21B O -0.0037(8) 1.0263(7) 0.3463(5) 0.0309(11) Uani 0.423(4) 1 d PD D 2
Cl3 Cl 0.31034(5) 0.91198(5) -0.00945(4) 0.02116(14) Uani 1 1 d . . .
Co1 Co -0.00420(3) 0.68073(3) 0.16843(2) 0.01862(9) Uani 1 1 d . . .
Co2 Co 0.33307(3) 0.20301(3) 0.27054(2) 0.01835(9) Uani 1 1 d . . .
Zn1 Zn 0.06763(3) 0.40787(2) 0.25583(2) 0.02205(8) Uani 1 1 d . . .
O22 O -0.2270(2) 1.11378(19) 0.29282(17) 0.0395(6) Uani 1 1 d D . .
H22P H -0.244(3) 1.1721(9) 0.269(3) 0.059 Uiso 1 1 d D . .
H22O H -0.1614(5) 1.094(3) 0.286(3) 0.059 Uiso 1 1 d D . .

loop_
_atom_site_aniso_label
_atom_site_aniso_U_11
_atom_site_aniso_U_22
_atom_site_aniso_U_33
_atom_site_aniso_U_23
_atom_site_aniso_U_13
_atom_site_aniso_U_12
C1 0.0194(13) 0.0326(16) 0.0249(14) -0.0069(12) 0.0011(11) -0.0147(12)
C2 0.0185(13) 0.0325(17) 0.0278(15) -0.0003(13) -0.0040(11) -0.0175(12)
C3 0.0281(15) 0.0161(14) 0.051(2) 0.0022(13) -0.0128(14) -0.0125(12)
C4 0.0302(16) 0.0166(14) 0.0465(19) -0.0065(13) -0.0150(14) -0.0086(12)
C5 0.0216(14) 0.0233(15) 0.0414(18) -0.0183(13) -0.0017(12) -0.0064(12)
C6 0.0281(15) 0.0258(16) 0.0338(17) -0.0158(13) 0.0054(13) -0.0076(12)
C7 0.073(3) 0.042(2) 0.038(2) -0.0213(18) 0.022(2) -0.015(2)
C8 0.0296(17) 0.0293(18) 0.059(2) -0.0278(17) -0.0009(15) -0.0043(14)
C9 0.0311(17) 0.053(2) 0.0272(16) 0.0064(15) -0.0066(13) -0.0266(16)
C10 0.0323(16) 0.045(2) 0.0272(16) -0.0151(14) 0.0058(13) -0.0195(15)
C11 0.0247(14) 0.0229(15) 0.0350(17) -0.0114(13) -0.0076(12) -0.0044(12)
C12 0.0195(13) 0.0231(15) 0.0376(17) -0.0172(13) 0.0037(12) -0.0067(11)
C13 0.0183(13) 0.0267(16) 0.0420(18) -0.0144(14) 0.0035(12) -0.0061(12)
C14 0.0309(17) 0.042(2) 0.052(2) -0.0197(17) -0.0120(15) -0.0120(15)
C15 0.0189(13) 0.0244(15) 0.0285(15) -0.0142(12) 0.0029(11) -0.0111(11)
C16 0.0272(15) 0.0225(15) 0.0357(17) -0.0073(13) -0.0013(12) -0.0144(12)
C17 0.0234(14) 0.0242(15) 0.0393(17) -0.0103(13) 0.0003(12) -0.0114(12)
C18 0.0205(14) 0.0267(16) 0.0445(19) -0.0130(14) -0.0089(13) -0.0035(12)
C19 0.0250(14) 0.0310(16) 0.0289(15) -0.0152(13) 0.0053(12) -0.0164(12)
C20 0.0225(14) 0.0340(17) 0.0274(15) -0.0143(13) 0.0062(11) -0.0162(12)
C21 0.0219(14) 0.0249(15) 0.0309(15) -0.0121(12) -0.0013(11) -0.0082(11)
C22 0.0204(13) 0.0209(14) 0.0272(14) -0.0103(11) -0.0003(11) -0.0059(11)
C23 0.0229(13) 0.0154(13) 0.0206(13) -0.0042(10) 0.0012(10) -0.0095(11)
C24 0.0245(14) 0.0166(13) 0.0228(13) -0.0055(11) -0.0012(11) -0.0091(11)
C25 0.0313(16) 0.0207(15) 0.0370(17) -0.0105(13) -0.0112(13) -0.0071(12)
C26 0.0284(15) 0.0178(14) 0.0287(15) -0.0111(12) -0.0041(12) -0.0071(11)
C27 0.0287(16) 0.045(2) 0.0366(18) -0.0238(15) -0.0007(13) -0.0158(14)
C28 0.0319(16) 0.0352(18) 0.0348(17) -0.0214(14) 0.0072(13) -0.0176(14)
C29 0.0255(14) 0.0268(15) 0.0225(14) -0.0063(12) -0.0021(11) -0.0134(12)
C30 0.0240(14) 0.0331(17) 0.0300(16) -0.0148(13) 0.0052(12) -0.0134(13)
C31 0.0244(14) 0.0407(19) 0.0265(15) -0.0120(13) 0.0042(12) -0.0170(13)
C32 0.0382(18) 0.0351(18) 0.0270(16) 0.0025(13) -0.0063(13) -0.0230(15)
C33 0.0253(14) 0.0199(14) 0.0319(16) -0.0074(12) 0.0036(12) -0.0113(12)
C34 0.0272(14) 0.0202(14) 0.0289(15) -0.0101(12) 0.0024(12) -0.0127(12)
C35 0.0361(16) 0.0182(14) 0.0291(15) -0.0078(12) 0.0017(13) -0.0125(12)
C36 0.0313(16) 0.0255(16) 0.0404(18) -0.0107(14) 0.0131(14) -0.0161(13)
C37 0.0361(19) 0.0272(18) 0.073(3) -0.0088(18) -0.0032(18) -0.0189(15)
N1 0.0204(11) 0.0178(11) 0.0222(11) -0.0048(9) 0.0015(9) -0.0105(9)
N2 0.0236(12) 0.0187(12) 0.0289(13) -0.0108(10) 0.0038(10) -0.0077(10)
N3 0.0202(11) 0.0171(12) 0.0323(13) 0.0007(10) -0.0072(10) -0.0106(9)
N4 0.0192(11) 0.0154(12) 0.0421(15) -0.0088(10) -0.0093(10) -0.0057(9)
N5 0.0170(11) 0.0174(11) 0.0261(12) -0.0066(9) -0.0009(9) -0.0052(9)
N6 0.0217(12) 0.0218(13) 0.0306(13) -0.0074(10) -0.0047(10) -0.0066(10)
N7 0.0201(11) 0.0208(12) 0.0302(13) -0.0103(10) 0.0005(10) -0.0097(9)
N8 0.0200(11) 0.0271(13) 0.0341(14) -0.0164(11) -0.0034(10) -0.0068(10)
N9 0.0202(11) 0.0217(12) 0.0268(12) -0.0116(10) 0.0051(9) -0.0101(9)
N10 0.0184(11) 0.0147(11) 0.0245(12) -0.0044(9) 0.0003(9) -0.0080(9)
N11 0.0188(11) 0.0267(13) 0.0254(12) -0.0126(10) 0.0037(9) -0.0115(10)
N12 0.0216(11) 0.0149(11) 0.0211(11) -0.0047(9) -0.0003(9) -0.0068(9)
N13 0.0190(11) 0.0268(13) 0.0229(12) -0.0099(10) 0.0006(9) -0.0121(10)
N14 0.0267(12) 0.0317(14) 0.0223(12) -0.0026(10) -0.0042(10) -0.0184(11)
N15 0.0214(11) 0.0166(11) 0.0271(12) -0.0104(10) 0.0025(9) -0.0087(9)
N16 0.0260(12) 0.0177(12) 0.0327(14) -0.0097(10) 0.0083(10) -0.0108(10)
O1 0.0284(10) 0.0153(10) 0.0290(11) -0.0093(8) 0.0043(8) -0.0083(8)
O2 0.0411(12) 0.0150(10) 0.0258(11) -0.0061(8) 0.0076(9) -0.0082(9)
O3 0.0215(10) 0.0250(11) 0.0411(12) -0.0194(10) 0.0020(9) -0.0086(8)
O4 0.0212(10) 0.0162(10) 0.0368(12) -0.0111(9) -0.0042(8) -0.0038(8)
O5 0.0326(13) 0.0236(12) 0.0628(17) -0.0145(11) 0.0154(11) -0.0161(10)
O6 0.050(2) 0.059(2) 0.090(3) -0.023(2) -0.013(2) -0.0162(18)
O7 0.134(6) 0.035(2) 0.161(6) 0.021(3) -0.033(5) -0.020(3)
O8 0.098(4) 0.051(2) 0.045(2) -0.0218(18) 0.005(2) 0.004(2)
O9 0.102(4) 0.152(5) 0.040(2) -0.020(3) 0.000(2) -0.097(4)
Cl1 0.0584(6) 0.0310(5) 0.0446(5) -0.0040(4) -0.0237(4) -0.0102(4)
O6B 0.092(12) 0.070(11) 0.073(11) -0.012(8) 0.013(8) -0.024(8)
O7B 0.043(8) 0.026(7) 0.043(8) -0.006(6) 0.011(6) -0.017(6)
O8B 0.055(9) 0.066(9) 0.034(7) -0.009(6) -0.019(6) -0.022(7)
O9B 0.076(11) 0.091(12) 0.099(12) -0.002(8) -0.027(8) -0.037(9)
O10 0.0352(18) 0.065(4) 0.049(2) 0.000(2) 0.0164(16) -0.022(2)
O11 0.051(3) 0.0261(16) 0.044(3) -0.0116(17) -0.0041(18) 0.0018(18)
O12 0.069(4) 0.033(3) 0.092(6) -0.004(3) -0.047(3) -0.020(3)
O13 0.0286(14) 0.015(3) 0.0369(13) 0.0033(19) -0.0024(10) -0.010(2)
Cl2 0.0221(3) 0.0211(3) 0.0326(4) -0.0023(3) 0.0032(3) -0.0073(3)
O10B 0.0352(18) 0.065(4) 0.049(2) 0.000(2) 0.0164(16) -0.022(2)
O11B 0.051(3) 0.0261(16) 0.044(3) -0.0116(17) -0.0041(18) 0.0018(18)
O12B 0.069(4) 0.033(3) 0.092(6) -0.004(3) -0.047(3) -0.020(3)
O13B 0.0286(14) 0.015(3) 0.0369(13) 0.0033(19) -0.0024(10) -0.010(2)
O14 0.0600(16) 0.0265(12) 0.0329(13) -0.0006(10) -0.0126(11) -0.0176(11)
O15 0.0352(12) 0.0278(12) 0.0358(12) -0.0164(10) -0.0078(9) -0.0119(9)
O16 0.0370(13) 0.0594(17) 0.0401(14) -0.0139(12) -0.0020(11) -0.0305(12)
O17 0.0398(14) 0.0351(14) 0.0507(15) -0.0263(12) -0.0139(12) 0.0073(11)
O18 0.046(5) 0.0353(15) 0.069(6) -0.031(3) 0.016(4) -0.032(2)
O19 0.035(2) 0.050(3) 0.0310(16) -0.0086(18) -0.0098(16) -0.0221(16)
O20 0.0232(19) 0.041(5) 0.045(7) -0.023(3) 0.014(2) -0.016(3)
O21 0.030(3) 0.026(2) 0.036(4) -0.013(3) -0.006(2) -0.0039(18)
Cl4 0.0315(4) 0.0400(4) 0.0291(4) -0.0114(3) 0.0013(3) -0.0249(3)
O18B 0.046(5) 0.0353(15) 0.069(6) -0.031(3) 0.016(4) -0.032(2)
O19B 0.035(2) 0.050(3) 0.0310(16) -0.0086(18) -0.0098(16) -0.0221(16)
O20B 0.0232(19) 0.041(5) 0.045(7) -0.023(3) 0.014(2) -0.016(3)
O21B 0.030(3) 0.026(2) 0.036(4) -0.013(3) -0.006(2) -0.0039(18)
Cl3 0.0221(3) 0.0188(3) 0.0258(3) -0.0082(3) -0.0041(2) -0.0078(2)
Co1 0.01799(17) 0.01341(18) 0.02560(19) -0.00589(14) -0.00060(14) -0.00713(14)
Co2 0.01798(17) 0.01777(19) 0.02310(19) -0.00979(15) 0.00222(14) -0.00914(14)
Zn1 0.02188(16) 0.01440(16) 0.02861(18) -0.00722(13) 0.00328(13) -0.00725(12)
O22 0.0355(13) 0.0285(13) 0.0530(16) -0.0071(12) -0.0042(12) -0.0130(10)

loop_
_atom_type_symbol
_atom_type_description
_atom_type_scat_dispersion_real
_atom_type_scat_dispersion_imag
_atom_type_scat_source
C C 0.0033 0.0016 'International Tables Vol C Tables 4.2.6.8 and 6.1.1.4'
H H 0 0 'International Tables Vol C Tables 4.2.6.8 and 6.1.1.4'
N N 0.0061 0.0033 'International Tables Vol C Tables 4.2.6.8 and 6.1.1.4'
O O 0.0106 0.006 'International Tables Vol C Tables 4.2.6.8 and 6.1.1.4'
Cl Cl 0.1484 0.1585 'International Tables Vol C Tables 4.2.6.8 and 6.1.1.4'
Co Co 0.3494 0.9721 'International Tables Vol C Tables 4.2.6.8 and 6.1.1.4'
Zn Zn 0.2839 1.4301 'International Tables Vol C Tables 4.2.6.8 and 6.1.1.4'

loop_
_geom_angle_atom_site_label_1
_geom_angle_atom_site_label_2
_geom_angle_atom_site_label_3
_geom_angle
N1 C1 C2 112.7(3)
N1 C1 C10 123.7(3)
C2 C1 C10 123.6(3)
N3 C2 C1 113.5(3)
N3 C2 C9 123.6(3)
C1 C2 C9 122.8(3)
N3 C3 C4 109.0(2)
N3 C3 H3A 109.9
C4 C3 H3A 109.9
N3 C3 H3B 109.9
C4 C3 H3B 109.9
H3A C3 H3B 108.3
N4 C4 C3 108.1(2)
N4 C4 H4A 110.1
C3 C4 H4A 110.1
N4 C4 H4B 110.1
C3 C4 H4B 110.1
H4A C4 H4B 108.4
N4 C5 C6 113.4(3)
N4 C5 C8 125.0(3)
C6 C5 C8 121.6(3)
N2 C6 C5 113.1(3)
N2 C6 C7 121.7(3)
C5 C6 C7 125.3(3)
C6 C7 H7A 109.5
C6 C7 H7B 109.5
H7A C7 H7B 109.5
C6 C7 H7C 109.5
H7A C7 H7C 109.5
H7B C7 H7C 109.5
C5 C8 H8A 109.5
C5 C8 H8B 109.5
H8A C8 H8B 109.5
C5 C8 H8C 109.5
H8A C8 H8C 109.5
H8B C8 H8C 109.5
C2 C9 H9A 109.5
C2 C9 H9B 109.5
H9A C9 H9B 109.5
C2 C9 H9C 109.5
H9A C9 H9C 109.5
H9B C9 H9C 109.5
C1 C10 H10A 109.5
C1 C10 H10B 109.5
H10A C10 H10B 109.5
C1 C10 H10C 109.5
H10A C10 H10C 109.5
H10B C10 H10C 109.5
N5 C11 N6 110.8(3)
N5 C11 H11 124.6
N6 C11 H11 124.6
C13 C12 N5 108.5(3)
C13 C12 H12 125.8
N5 C12 H12 125.8
C12 C13 N6 107.2(3)
C12 C13 H13 126.4
N6 C13 H13 126.4
N6 C14 H14A 109.5
N6 C14 H14B 109.5
H14A C14 H14B 109.5
N6 C14 H14C 109.5
H14A C14 H14C 109.5
H14B C14 H14C 109.5
N7 C15 N8 109.9(3)
N7 C15 H15 125.1
N8 C15 H15 125.1
C17 C16 N7 108.5(3)
C17 C16 H16 125.7
N7 C16 H16 125.7
C16 C17 N8 106.8(3)
C16 C17 H17 126.6
N8 C17 H17 126.6
N8 C18 H18A 109.5
N8 C18 H18B 109.5
H18A C18 H18B 109.5
N8 C18 H18C 109.5
H18A C18 H18C 109.5
H18B C18 H18C 109.5
N9 C19 C20 112.5(3)
N9 C19 C28 123.4(3)
C20 C19 C28 124.1(3)
N11 C20 C19 113.7(3)
N11 C20 C27 124.8(3)
C19 C20 C27 121.4(3)
N11 C21 C22 107.8(2)
N11 C21 H21A 110.1
C22 C21 H21A 110.1
N11 C21 H21B 110.1
C22 C21 H21B 110.1
H21A C21 H21B 108.5
N12 C22 C21 108.4(2)
N12 C22 H22A 110
C21 C22 H22A 110
N12 C22 H22B 110
C21 C22 H22B 110
H22A C22 H22B 108.4
N12 C23 C24 113.0(2)
N12 C23 C26 125.1(3)
C24 C23 C26 121.9(3)
N10 C24 C23 113.3(2)
N10 C24 C25 121.3(3)
C23 C24 C25 125.4(3)
C24 C25 H25A 109.5
C24 C25 H25B 109.5
H25A C25 H25B 109.5
C24 C25 H25C 109.5
H25A C25 H25C 109.5
H25B C25 H25C 109.5
C23 C26 H26A 109.5
C23 C26 H26B 109.5
H26A C26 H26B 109.5
C23 C26 H26C 109.5
H26A C26 H26C 109.5
H26B C26 H26C 109.5
C20 C27 H27A 109.5
C20 C27 H27B 109.5
H27A C27 H27B 109.5
C20 C27 H27C 109.5
H27A C27 H27C 109.5
H27B C27 H27C 109.5
C19 C28 H28A 109.5
C19 C28 H28B 109.5
H28A C28 H28B 109.5
C19 C28 H28C 109.5
H28A C28 H28C 109.5
H28B C28 H28C 109.5
N13 C29 N14 110.8(3)
N13 C29 H29 124.6
N14 C29 H29 124.6
C31 C30 N13 108.3(3)
C31 C30 H30 125.8
N13 C30 H30 125.8
C30 C31 N14 106.8(3)
C30 C31 H31 126.6
N14 C31 H31 126.6
N14 C32 H32A 109.5
N14 C32 H32B 109.5
H32A C32 H32B 109.5
N14 C32 H32C 109.5
H32A C32 H32C 109.5
H32B C32 H32C 109.5
N15 C33 N16 110.5(3)
N15 C33 H33 124.8
N16 C33 H33 124.8
C35 C34 N15 108.9(3)
C35 C34 H34 125.5
N15 C34 H34 125.5
C34 C35 N16 106.4(3)
C34 C35 H35 126.8
N16 C35 H35 126.8
N16 C36 H36A 109.5
N16 C36 H36B 109.5
H36A C36 H36B 109.5
N16 C36 H36C 109.5
H36A C36 H36C 109.5
H36B C36 H36C 109.5
O5 C37 H37A 109.5
O5 C37 H37B 109.5
H37A C37 H37B 109.5
O5 C37 H37C 109.5
H37A C37 H37C 109.5
H37B C37 H37C 109.5
C1 N1 O1 119.4(2)
C1 N1 Co1 114.0(2)
O1 N1 Co1 126.40(17)
O2 N2 C6 119.0(3)
O2 N2 Co1 126.91(18)
C6 N2 Co1 114.1(2)
C2 N3 C3 128.3(3)
C2 N3 Co1 116.8(2)
C3 N3 Co1 114.3(2)
C5 N4 C4 127.4(3)
C5 N4 Co1 116.3(2)
C4 N4 Co1 115.5(2)
C11 N5 C12 106.0(2)
C11 N5 Co1 127.7(2)
C12 N5 Co1 126.2(2)
C11 N6 C13 107.5(3)
C11 N6 C14 126.1(3)
C13 N6 C14 126.4(3)
C15 N7 C16 106.6(2)
C15 N7 Co1 128.6(2)
C16 N7 Co1 124.7(2)
C15 N8 C17 108.2(3)
C15 N8 C18 125.7(3)
C17 N8 C18 126.1(3)
C19 N9 O3 118.8(2)
C19 N9 Co2 114.8(2)
O3 N9 Co2 126.43(19)
C24 N10 O4 118.2(2)
C24 N10 Co2 114.31(19)
O4 N10 Co2 127.44(18)
C20 N11 C21 127.7(3)
C20 N11 Co2 116.6(2)
C21 N11 Co2 114.45(18)
C23 N12 C22 128.6(2)
C23 N12 Co2 116.67(19)
C22 N12 Co2 114.48(18)
C29 N13 C30 106.2(2)
C29 N13 Co2 127.5(2)
C30 N13 Co2 125.6(2)
C29 N14 C31 107.8(3)
C29 N14 C32 125.5(3)
C31 N14 C32 126.6(3)
C33 N15 C34 106.1(2)
C33 N15 Co2 128.3(2)
C34 N15 Co2 125.36(19)
C33 N16 C35 108.1(2)
C33 N16 C36 126.8(3)
C35 N16 C36 125.1(3)
N1 O1 Zn1 125.99(17)
N2 O2 Zn1 127.11(17)
N9 O3 Zn1 128.10(17)
N10 O4 Zn1 126.42(17)
C37 O5 H5 109.5
O8B Cl1 O9B 116.6(14)
O8B Cl1 O7 98.4(9)
O9B Cl1 O7 65.5(11)
O8B Cl1 O6 76.4(9)
O9B Cl1 O6 167.0(12)
O7 Cl1 O6 114.2(3)
O8B Cl1 O6B 117.1(13)
O9B Cl1 O6B 111.1(15)
O7 Cl1 O6B 138.7(9)
O6 Cl1 O6B 59.8(12)
O8B Cl1 O9 142.3(9)
O9B Cl1 O9 61.9(12)
O7 Cl1 O9 112.1(4)
O6 Cl1 O9 108.4(3)
O6B Cl1 O9 49.2(12)
O8B Cl1 O8 42.5(8)
O9B Cl1 O8 83.4(11)
O7 Cl1 O8 109.1(3)
O6 Cl1 O8 108.3(3)
O6B Cl1 O8 111.3(9)
O9 Cl1 O8 104.3(3)
O8B Cl1 O7B 111.7(11)
O9B Cl1 O7B 98.3(11)
O7 Cl1 O7B 45.4(6)
O6 Cl1 O7B 75.3(7)
O6B Cl1 O7B 98.9(10)
O9 Cl1 O7B 105.5(7)
O8 Cl1 O7B 146.9(7)
O12B Cl2 O13B 113.2(12)
O12B Cl2 O10 135.2(9)
O13B Cl2 O10 104.9(11)
O12B Cl2 O11B 111.1(9)
O13B Cl2 O11B 106.5(9)
O10 Cl2 O11B 78.0(5)
O12B Cl2 O10B 109.3(9)
O13B Cl2 O10B 107.7(12)
O10 Cl2 O10B 33.6(5)
O11B Cl2 O10B 108.8(6)
O12B Cl2 O12 24.9(8)
O13B Cl2 O12 120.9(9)
O10 Cl2 O12 113.1(4)
O11B Cl2 O12 124.1(5)
O10B Cl2 O12 84.6(6)
O12B Cl2 O13 103.5(10)
O13B Cl2 O13 13.2(10)
O10 Cl2 O13 109.5(4)
O11B Cl2 O13 119.4(5)
O10B Cl2 O13 104.3(7)
O12 Cl2 O13 108.2(4)
O12B Cl2 O11 88.7(7)
O13B Cl2 O11 99.4(11)
O10 Cl2 O11 107.8(3)
O11B Cl2 O11 29.9(4)
O10B Cl2 O11 137.1(5)
O12 Cl2 O11 109.3(3)
O13 Cl2 O11 108.9(4)
O21B Cl4 O20B 110.2(11)
O21B Cl4 O19B 119.0(4)
O20B Cl4 O19B 105.9(12)
O21B Cl4 O18 114.4(9)
O20B Cl4 O18 117.9(18)
O19B Cl4 O18 87.9(5)
O21B Cl4 O20 121.3(9)
O20B Cl4 O20 12.1(16)
O19B Cl4 O20 95.1(8)
O18 Cl4 O20 112.9(11)
O21B Cl4 O18B 109.9(10)
O20B Cl4 O18B 106.6(17)
O19B Cl4 O18B 104.4(6)
O18 Cl4 O18B 17.6(8)
O20 Cl4 O18B 104.8(16)
O21B Cl4 O21 21.5(3)
O20B Cl4 O21 97.9(10)
O19B Cl4 O21 140.5(3)
O18 Cl4 O21 108.4(7)
O20 Cl4 O21 109.9(7)
O18B Cl4 O21 98.2(9)
O21B Cl4 O19 81.1(3)
O20B Cl4 O19 117.5(16)
O19B Cl4 O19 38.4(3)
O18 Cl4 O19 110.2(4)
O20 Cl4 O19 112.4(11)
O18B Cl4 O19 127.4(6)
O21 Cl4 O19 102.5(3)
O14 Cl3 O16 110.71(16)
O14 Cl3 O15 110.47(14)
O16 Cl3 O15 109.54(14)
O14 Cl3 O17 108.84(16)
O16 Cl3 O17 108.09(17)
O15 Cl3 O17 109.13(14)
N3 Co1 N4 86.33(11)
N3 Co1 N2 168.90(11)
N4 Co1 N2 82.65(11)
N3 Co1 N1 82.83(11)
N4 Co1 N1 168.48(11)
N2 Co1 N1 108.26(10)
N3 Co1 N7 92.84(10)
N4 Co1 N7 91.28(10)
N2 Co1 N7 88.70(11)
N1 Co1 N7 85.43(10)
N3 Co1 N5 90.00(10)
N4 Co1 N5 92.55(10)
N2 Co1 N5 89.21(10)
N1 Co1 N5 91.31(10)
N7 Co1 N5 175.37(10)
N12 Co2 N11 86.67(10)
N12 Co2 N10 82.70(10)
N11 Co2 N10 169.07(10)
N12 Co2 N9 168.82(10)
N11 Co2 N9 82.27(10)
N10 Co2 N9 108.43(10)
N12 Co2 N15 89.42(10)
N11 Co2 N15 93.88(10)
N10 Co2 N15 88.55(10)
N9 Co2 N15 89.73(10)
N12 Co2 N13 91.78(10)
N11 Co2 N13 90.71(10)
N10 Co2 N13 87.11(10)
N9 Co2 N13 89.97(10)
N15 Co2 N13 175.32(10)
O3 Zn1 O1 118.28(9)
O3 Zn1 O4 103.14(8)
O1 Zn1 O4 84.15(8)
O3 Zn1 O2 85.67(9)
O1 Zn1 O2 100.80(8)
O4 Zn1 O2 166.52(9)
H22P O22 H22O 105.2(9)

loop_
_geom_bond_atom_site_label_1
_geom_bond_atom_site_label_2
_geom_bond_distance
C1 N1 1.316(4)
C1 C2 1.476(4)
C1 C10 1.490(4)
C2 N3 1.283(4)
C2 C9 1.493(4)
C3 N3 1.473(4)
C3 C4 1.527(5)
C3 H3A 0.99
C3 H3B 0.99
C4 N4 1.475(4)
C4 H4A 0.99
C4 H4B 0.99
C5 N4 1.278(4)
C5 C6 1.461(4)
C5 C8 1.491(4)
C6 N2 1.314(4)
C6 C7 1.493(5)
C7 H7A 0.98
C7 H7B 0.98
C7 H7C 0.98
C8 H8A 0.98
C8 H8B 0.98
C8 H8C 0.98
C9 H9A 0.98
C9 H9B 0.98
C9 H9C 0.98
C10 H10A 0.98
C10 H10B 0.98
C10 H10C 0.98
C11 N5 1.327(4)
C11 N6 1.331(4)
C11 H11 0.95
C12 C13 1.348(4)
C12 N5 1.378(4)
C12 H12 0.95
C13 N6 1.362(4)
C13 H13 0.95
C14 N6 1.470(4)
C14 H14A 0.98
C14 H14B 0.98
C14 H14C 0.98
C15 N7 1.315(4)
C15 N8 1.344(4)
C15 H15 0.95
C16 C17 1.342(4)
C16 N7 1.389(4)
C16 H16 0.95
C17 N8 1.360(4)
C17 H17 0.95
C18 N8 1.463(4)
C18 H18A 0.98
C18 H18B 0.98
C18 H18C 0.98
C19 N9 1.306(4)
C19 C20 1.472(4)
C19 C28 1.489(4)
C20 N11 1.281(4)
C20 C27 1.487(4)
C21 N11 1.473(4)
C21 C22 1.539(4)
C21 H21A 0.99
C21 H21B 0.99
C22 N12 1.470(4)
C22 H22A 0.99
C22 H22B 0.99
C23 N12 1.290(4)
C23 C24 1.467(4)
C23 C26 1.485(4)
C24 N10 1.308(4)
C24 C25 1.480(4)
C25 H25A 0.98
C25 H25B 0.98
C25 H25C 0.98
C26 H26A 0.98
C26 H26B 0.98
C26 H26C 0.98
C27 H27A 0.98
C27 H27B 0.98
C27 H27C 0.98
C28 H28A 0.98
C28 H28B 0.98
C28 H28C 0.98
C29 N13 1.319(4)
C29 N14 1.337(4)
C29 H29 0.95
C30 C31 1.356(4)
C30 N13 1.387(4)
C30 H30 0.95
C31 N14 1.363(4)
C31 H31 0.95
C32 N14 1.469(4)
C32 H32A 0.98
C32 H32B 0.98
C32 H32C 0.98
C33 N15 1.331(4)
C33 N16 1.333(4)
C33 H33 0.95
C34 C35 1.358(4)
C34 N15 1.374(4)
C34 H34 0.95
C35 N16 1.366(4)
C35 H35 0.95
C36 N16 1.466(4)
C36 H36A 0.98
C36 H36B 0.98
C36 H36C 0.98
C37 O5 1.424(4)
C37 H37A 0.98
C37 H37B 0.98
C37 H37C 0.98
N1 O1 1.320(3)
N1 Co1 1.914(2)
N2 O2 1.304(3)
N2 Co1 1.898(2)
N3 Co1 1.862(2)
N4 Co1 1.867(2)
N5 Co1 1.943(2)
N7 Co1 1.929(2)
N9 O3 1.322(3)
N9 Co2 1.913(2)
N10 O4 1.310(3)
N10 Co2 1.904(2)
N11 Co2 1.867(2)
N12 Co2 1.862(2)
N13 Co2 1.945(2)
N15 Co2 1.941(2)
O1 Zn1 2.018(2)
O2 Zn1 2.046(2)
O3 Zn1 1.982(2)
O4 Zn1 2.040(2)
O5 H5 0.84
O6 Cl1 1.397(4)
O7 Cl1 1.390(4)
O8 Cl1 1.466(4)
O9 Cl1 1.422(4)
Cl1 O8B 1.359(12)
Cl1 O9B 1.367(14)
Cl1 O6B 1.416(14)
Cl1 O7B 1.542(11)
O10 Cl2 1.427(4)
O11 Cl2 1.460(4)
O12 Cl2 1.433(5)
O13 Cl2 1.459(6)
Cl2 O12B 1.372(13)
Cl2 O13B 1.393(14)
Cl2 O11B 1.432(9)
Cl2 O10B 1.433(10)
O14 Cl3 1.425(2)
O15 Cl3 1.435(2)
O16 Cl3 1.428(2)
O17 Cl3 1.445(2)
O18 Cl4 1.441(10)
O19 Cl4 1.508(4)
O20 Cl4 1.445(11)
O21 Cl4 1.491(6)
Cl4 O21B 1.327(9)
Cl4 O20B 1.406(15)
Cl4 O19B 1.436(5)
Cl4 O18B 1.449(14)
O22 H22P 0.800(5)
O22 H22O 0.800(5)

loop_
_platon_squeeze_void_nr
_platon_squeeze_void_average_x
_platon_squeeze_void_average_y
_platon_squeeze_void_average_z
_platon_squeeze_void_volume
_platon_squeeze_void_count_electrons
_platon_squeeze_void_content
1 0.500 0.500 0.500 192 44 'H2O, methanol'
2 0.375 0.083 0.512 7 0 ' '
3 0.625 0.917 0.488 7 0 ' '
